data_9010069
loop_
_publ_author_name
'Camara, F.'
'Oberti, R.'
'Chopin, C.'
'Medenbach, O.'

_publ_section_title
;
 The arrojadite enigma: I. A new formula and
 a new model for the arrojadite structure
 Sample: Rapid Creek, Yukon, Canada
;
_journal_name_full 'American Mineralogist'
_journal_page_first 1249
_journal_page_last 1259
_journal_paper_doi 10.2138/am.2006.2189
_journal_volume 91
_journal_year 2006
_chemical_formula_sum 'Al Ca0.91 F0.03 Fe9.18 H2.97 K0.83 Mg2.8 Mn1.02 Na5.01 O50 P12 Sr0.01'
_chemical_name_mineral Arrojadite-(KNa)
_space_group_IT_number 9
_symmetry_space_group_name_Hall 'C -2yc'
_symmetry_space_group_name_H-M 'C 1 c 1'
_cell_angle_alpha 90
_cell_angle_beta 106.509
_cell_angle_gamma 90
_cell_formula_units_Z 4
_cell_length_a 16.5520
_cell_length_b 10.0529
_cell_length_c 24.6477
_cell_volume 3932.194
_database_code_amcsd 0004190
_exptl_crystal_density_diffrn 3.418
_cod_original_cell_volume 3932.195
_cod_original_formula_sum 'K.83 Na5.01 Ca.91 Sr.01 Fe9.18 Mn1.02 Mg2.8 Al P12 O50 F.03 H2.97'
_cod_database_code 9010069

loop_
_space_group_symop_operation_xyz
x,y,z
1/2+x,1/2+y,z
x,-y,1/2+z
1/2+x,1/2-y,1/2+z

loop_
_atom_site_aniso_label
_atom_site_aniso_U_11
_atom_site_aniso_U_22
_atom_site_aniso_U_33
_atom_site_aniso_U_12
_atom_site_aniso_U_13
_atom_site_aniso_U_23
KA1 0.02169 0.01792 0.05375 0.00162 0.02090 0.00361
Na1 0.04210 0.02509 0.03112 0.00566 -0.00380 0.00120
Na2 0.04848 0.01485 0.01415 0.00808 -0.00760 -0.00120
Ca 0.01148 0.01075 0.01415 -0.00242 0.00570 -0.00241
Sr 0.01148 0.01075 0.01415 -0.00242 0.00570 -0.00241
NaB1 0.01914 0.02867 0.02263 0.00404 0.00000 0.00842
NaB2 0.03828 0.01587 0.01415 0.00566 0.00000 0.00120
FeM1 0.01148 0.01075 0.01980 0.00162 0.00760 0.00361
MnM1 0.01148 0.01075 0.01980 0.00162 0.00760 0.00361
FeM2a 0.01276 0.01126 0.01132 -0.00242 0.00190 0.00000
MnM2a 0.01276 0.01126 0.01132 -0.00242 0.00190 0.00000
MgM2b 0.01148 0.01178 0.01132 0.00000 0.00190 0.00120
FeM2b 0.01148 0.01178 0.01132 0.00000 0.00190 0.00120
MnM2b 0.01148 0.01178 0.01132 0.00000 0.00190 0.00120
MgM3a 0.01021 0.00922 0.00849 -0.00081 0.00190 -0.00120
FeM3a 0.01021 0.00922 0.00849 -0.00081 0.00190 -0.00120
MnM3a 0.01021 0.00922 0.00849 -0.00081 0.00190 -0.00120
MgM3b 0.01021 0.00870 0.01132 0.00000 0.00190 -0.00120
FeM3b 0.01021 0.00870 0.01132 0.00000 0.00190 -0.00120
MnM3b 0.01021 0.00870 0.01132 0.00000 0.00190 -0.00120
FeM4a 0.00893 0.01024 0.01132 0.00081 0.00190 0.00120
MnM4a 0.00893 0.01024 0.01132 0.00081 0.00190 0.00120
MgM4b 0.00893 0.00973 0.01132 0.00081 0.00190 0.00000
FeM4b 0.00893 0.00973 0.01132 0.00081 0.00190 0.00000
MnM4b 0.00893 0.00973 0.01132 0.00081 0.00190 0.00000
FeM5a 0.00893 0.01075 0.00849 0.00000 0.00190 0.00000
MnM5a 0.00893 0.01075 0.00849 0.00000 0.00190 0.00000
FeM5b 0.00893 0.01075 0.00849 0.00000 0.00190 0.00000
MnM5b 0.00893 0.01075 0.00849 0.00000 0.00190 0.00000
FeM6a 0.01276 0.01485 0.00849 0.00000 0.00190 0.00120
MnM6a 0.01276 0.01485 0.00849 0.00000 0.00190 0.00120
FeM6b 0.01276 0.01843 0.00849 0.00081 0.00190 0.00000
MnM6b 0.01276 0.01843 0.00849 0.00081 0.00190 0.00000
FeM7a 0.01021 0.01331 0.00849 -0.00242 0.00380 0.00120
MnM7a 0.01021 0.01331 0.00849 -0.00242 0.00380 0.00120
FeM7b 0.01403 0.02099 0.00849 0.00566 0.00190 -0.00120
MnM7b 0.01403 0.02099 0.00849 0.00566 0.00190 -0.00120
Al 0.00766 0.00768 0.00849 0.00000 0.00190 0.00000
P1 0.00893 0.00819 0.00849 -0.00081 0.00380 -0.00120
P1x 0.01021 0.00973 0.00849 -0.00081 0.00380 -0.00120
P2a 0.00766 0.00768 0.00849 -0.00081 0.00380 -0.00120
P2b 0.00766 0.00819 0.00849 0.00000 0.00380 0.00000
P3a 0.00638 0.00819 0.00849 0.00162 0.00190 0.00120
P3b 0.00766 0.00819 0.00849 0.00000 0.00190 0.00000
P4a 0.00766 0.00819 0.00566 -0.00081 0.00190 0.00000
P4b 0.00766 0.00768 0.00849 0.00000 0.00190 0.00000
P5a 0.00893 0.00819 0.00849 0.00000 0.00190 0.00000
P5b 0.00766 0.00922 0.00849 0.00000 0.00190 0.00000
P6a 0.01021 0.00870 0.00849 0.00000 0.00000 0.00000
P6b 0.00893 0.00768 0.00849 -0.00081 0.00190 0.00000
O1a 0.01659 0.01382 0.02263 -0.00162 0.01140 0.00241
O1b 0.00893 0.01178 0.01697 -0.00162 0.00380 0.00120
O2a 0.01276 0.01075 0.01415 -0.00081 0.00570 -0.00241
O2b 0.01276 0.00870 0.01697 -0.00242 0.00760 -0.00120
O3 0.01914 0.01946 0.01697 -0.00485 0.01140 -0.00722
O4 0.01531 0.01587 0.01132 0.00000 -0.00190 0.00241
O3x 0.01914 0.02662 0.01132 0.00000 0.00000 0.00000
O4x 0.01914 0.01434 0.02263 0.00647 0.01520 0.00361
O5a 0.00893 0.01024 0.01132 -0.00081 0.00570 0.00120
O5b 0.01148 0.00973 0.01132 0.00242 0.00570 0.00120
O6a 0.01148 0.00973 0.01697 -0.00323 0.00760 -0.00361
O6b 0.01148 0.00973 0.01697 -0.00162 0.00760 -0.00361
O7a 0.01021 0.01075 0.01415 0.00000 0.00760 0.00361
O7b 0.01148 0.01075 0.01415 0.00081 0.00570 0.00361
O8a 0.00893 0.01843 0.01415 -0.00081 -0.00190 0.00120
O8b 0.01148 0.01382 0.01415 0.00081 -0.00190 0.00000
O9a 0.01148 0.01331 0.01415 0.00081 0.00760 0.00120
O9b 0.01148 0.01024 0.01415 -0.00081 0.00570 0.00241
O10a 0.00893 0.01229 0.00849 0.00081 0.00190 0.00120
O10b 0.01148 0.00717 0.01132 0.00242 0.00190 0.00000
O11a 0.01276 0.01946 0.00849 0.00647 0.00380 0.00000
O11b 0.01659 0.01331 0.00849 0.00323 0.00190 -0.00241
O12a 0.00766 0.01690 0.01697 -0.00162 0.00000 0.00481
O12b 0.00766 0.01485 0.01415 0.00162 0.00190 0.00361
O13a 0.01021 0.00614 0.01132 -0.00242 0.00190 0.00000
O13b 0.01021 0.00819 0.01132 -0.00081 0.00380 -0.00120
O14a 0.01276 0.00922 0.01132 -0.00162 0.00380 -0.00361
O14b 0.01148 0.00870 0.01415 0.00000 0.00570 -0.00241
O15a 0.01276 0.01126 0.00849 -0.00162 0.00190 0.00000
O15b 0.01659 0.01536 0.00849 -0.00485 0.00380 0.00000
O16a 0.00766 0.01587 0.01132 0.00000 0.00190 -0.00120
O16b 0.00766 0.01638 0.01132 0.00162 0.00000 0.00000
O17a 0.01148 0.01331 0.01132 -0.00162 0.00000 0.00120
O17b 0.01021 0.01638 0.01132 -0.00242 -0.00190 0.00000
O18a 0.01659 0.02048 0.00849 0.00162 0.00190 -0.00120
O18b 0.01786 0.01587 0.00849 -0.00404 0.00380 0.00120
O19a 0.02552 0.00922 0.01415 -0.00404 -0.00190 0.00120
O19b 0.02041 0.00768 0.01415 0.00000 0.00000 0.00000
O20a 0.01148 0.01843 0.01415 0.00242 0.00570 0.00120
O20b 0.01276 0.01434 0.01697 0.00162 0.00570 0.00000
O21a 0.01276 0.01434 0.01415 0.00323 -0.00190 -0.00120
O21b 0.01021 0.01434 0.01132 0.00162 -0.00380 -0.00241
O22a 0.03700 0.02867 0.01132 -0.01859 -0.00380 0.00722
O22b 0.02169 0.01690 0.00849 0.00566 0.00190 -0.00120
O23a 0.01914 0.00870 0.01415 -0.00081 0.00000 -0.00120
O23b 0.01659 0.00768 0.01132 0.00323 -0.00190 -0.00120
O24a 0.01403 0.02253 0.03112 -0.00808 0.00190 0.01324
O24b 0.01403 0.01741 0.01980 -0.00566 0.00000 0.00481
OW1 0.01403 0.01638 0.01697 0.00000 0.00760 0.00000
FW1 0.01403 0.01638 0.01697 0.00000 0.00760 0.00000
OW2 0.01403 0.01638 0.01415 -0.00162 0.00380 -0.00120

loop_
_atom_site_label
_atom_site_fract_x
_atom_site_fract_y
_atom_site_fract_z
_atom_site_occupancy
_atom_site_U_iso_or_equiv
_atom_site_type_symbol
_atom_site_attached_hydrogens
KA1 -0.00030 0.48000 -0.24570 0.83000 0.02875 K 0
Na1 0.00010 0.00420 -0.00020 1.00000 0.03635 Na 0
Na2 0.12440 0.51760 0.12440 1.00000 0.02862 Na 0
Ca -0.23670 0.22360 0.01810 0.91000 0.01140 Ca 0
Sr -0.23670 0.22360 0.01810 0.01000 0.01140 Sr 0
NaB1 -0.29470 0.56630 -0.04390 1.00000 0.02444 Na 0
NaB2 -0.12200 0.48550 -0.12280 1.00000 0.02394 Na 0
NaA2 -0.01900 0.18590 0.22880 1.00000 0.02558 Na 0
NaA2x 0.00930 0.17540 0.27340 0.01000 0.02533 Na 0
FeM1 -0.22470 0.88530 0.02840 0.90000 0.01368 Fe 0
MnM1 -0.22470 0.88530 0.02840 0.10000 0.01368 Mn 0
FeM2a -0.28930 0.48030 -0.22950 0.90000 0.01165 Fe 0
MnM2a -0.28930 0.48030 -0.22950 0.10000 0.01165 Mn 0
MgM2b 0.28590 0.51440 0.23440 0.70000 0.01165 Mg 0
FeM2b 0.28590 0.51440 0.23440 0.27000 0.01165 Fe 0
MnM2b 0.28590 0.51440 0.23440 0.03000 0.01165 Mn 0
MgM3a -0.11250 -0.01870 -0.13670 0.70000 0.00988 Mg 0
FeM3a -0.11250 -0.01870 -0.13670 0.27000 0.00988 Fe 0
MnM3a -0.11250 -0.01870 -0.13670 0.03000 0.00988 Mn 0
MgM3b 0.10360 1.01440 0.14170 0.70000 0.00988 Mg 0
FeM3b 0.10360 1.01440 0.14170 0.27000 0.00988 Fe 0
MnM3b 0.10360 1.01440 0.14170 0.03000 0.00988 Mn 0
FeM4a -0.02390 0.24910 0.09730 0.90000 0.01001 Fe 0
MnM4a -0.02390 0.24910 0.09730 0.10000 0.01001 Mn 0
MgM4b 0.02380 0.75130 -0.09260 0.70000 0.00963 Mg 0
FeM4b 0.02380 0.75130 -0.09260 0.27000 0.00963 Fe 0
MnM4b 0.02380 0.75130 -0.09260 0.03000 0.00963 Mn 0
FeM5a 0.02970 0.25400 -0.09730 0.90000 0.00950 Fe 0
MnM5a 0.02970 0.25400 -0.09730 0.10000 0.00950 Mn 0
FeM5b -0.03600 0.74070 0.10160 0.90000 0.00975 Fe 0
MnM5b -0.03600 0.74070 0.10160 0.10000 0.00975 Mn 0
FeM6a -0.20460 0.69430 0.15010 0.90000 0.01203 Fe 0
MnM6a -0.20460 0.69430 0.15010 0.10000 0.01203 Mn 0
FeM6b -0.30160 0.80830 -0.14710 0.90000 0.01343 Fe 0
MnM6b -0.30160 0.80830 -0.14710 0.10000 0.01343 Mn 0
FeM7a -0.28660 0.20720 -0.15250 0.90000 0.01089 Fe 0
MnM7a -0.28660 0.20720 -0.15250 0.10000 0.01089 Mn 0
FeM7b -0.22220 0.69750 -0.34020 0.90000 0.01482 Fe 0
MnM7b -0.22220 0.69750 -0.34020 0.10000 0.01482 Mn 0
Al -0.00440 0.49950 0.00160 1.00000 0.00747 Al 0
P1 -0.11650 1.00690 0.13440 1.00000 0.00823 P 0
P1x -0.42170 0.50300 -0.16040 1.00000 0.00963 P 0
P2a -0.13380 0.46440 0.07700 1.00000 0.00823 P 0
P2b 0.12560 0.52900 -0.07410 1.00000 0.00785 P 0
P3a -0.13030 0.74540 -0.03970 1.00000 0.00760 P 0
P3b -0.37850 0.75090 0.04140 1.00000 0.00760 P 0
P4a -0.10750 0.23430 -0.04620 1.00000 0.00760 P 0
P4b 0.09840 0.76860 0.04970 1.00000 0.00747 P 0
P5a 0.13080 0.73120 0.21450 1.00000 0.00836 P 0
P5b -0.13460 0.26870 -0.20970 1.00000 0.00823 P 0
P6a 0.13760 0.29920 0.21010 1.00000 0.01001 P 0
P6b -0.13890 0.70070 -0.20430 1.00000 0.00887 P 0
O1a -0.47760 0.43600 -0.12870 1.00000 0.01621 O 0
O1b -0.02860 0.06200 0.13570 1.00000 0.01191 O 0
O2a -0.39110 0.63630 -0.13280 1.00000 0.01191 O 0
O2b -0.11440 0.85440 0.13810 1.00000 0.01254 O 0
O3 0.35690 0.57010 0.18260 1.00000 0.01735 O 0
O4 -0.18190 1.04400 0.07860 1.00000 0.01570 O 0
O3x -0.47920 0.52330 -0.22310 1.00000 0.01988 O 0
O4x -0.34790 0.41940 -0.16540 1.00000 0.01722 O 0
O5a -0.05340 0.44430 0.05700 1.00000 0.01026 O 0
O5b 0.04800 0.55400 -0.05240 1.00000 0.01064 O 0
O6a -0.12290 0.59310 0.11100 1.00000 0.01216 O 0
O6b 0.11310 0.40110 -0.10840 1.00000 0.01178 O 0
O7a -0.13370 0.33740 0.11330 1.00000 0.01127 O 0
O7b -0.37180 0.15540 -0.10810 1.00000 0.01216 O 0
O8a -0.21420 0.45900 0.02880 1.00000 0.01418 O 0
O8b -0.29220 1.02220 -0.02550 1.00000 0.01355 O 0
O9a -0.08120 0.83420 -0.06990 1.00000 0.01241 O 0
O9b -0.41840 0.66630 0.07870 1.00000 0.01153 O 0
O10a -0.09970 0.60220 -0.03730 1.00000 0.01026 O 0
O10b 0.09010 0.39520 0.03950 1.00000 0.01039 O 0
O11a -0.11780 0.79980 0.02110 1.00000 0.01368 O 0
O11b -0.39790 0.68990 -0.01750 1.00000 0.01305 O 0
O12a -0.22480 0.75000 -0.06840 1.00000 0.01494 O 0
O12b -0.28120 0.75450 0.06820 1.00000 0.01317 O 0
O13a -0.05160 0.35760 -0.04740 1.00000 0.00937 O 0
O13b 0.04030 0.64640 0.04840 1.00000 0.00950 O 0
O14a -0.07310 0.12970 -0.07950 1.00000 0.01051 O 0
O14b 0.05870 0.87500 0.07910 1.00000 0.01077 O 0
O15a -0.09530 0.18570 0.01470 1.00000 0.01026 O 0
O15b 0.10000 0.81270 -0.00920 1.00000 0.01393 O 0
O16a -0.20100 0.26480 -0.07170 1.00000 0.01216 O 0
O16b 0.18780 0.73310 0.08420 1.00000 0.01279 O 0
O17a 0.05150 0.67920 0.17180 1.00000 0.01305 O 0
O17b -0.05310 0.31930 -0.16840 1.00000 0.01292 O 0
O18a 0.13260 0.31390 -0.22660 1.00000 0.01532 O 0
O18b -0.14170 0.32320 -0.26810 1.00000 0.01381 O 0
O19a 0.13550 0.88380 0.21050 1.00000 0.01862 O 0
O19b -0.13520 0.11460 -0.20910 1.00000 0.01507 O 0
O20a 0.20770 0.67250 0.19870 1.00000 0.01431 O 0
O20b -0.20910 0.32050 -0.18930 1.00000 0.01368 O 0
O21a 0.05200 0.33570 0.16970 1.00000 0.01444 O 0
O21b -0.05640 0.66170 -0.16090 1.00000 0.01317 O 0
O22a 0.13940 0.65720 -0.23090 1.00000 0.02774 O 0
O22b -0.13370 0.66340 -0.26340 1.00000 0.01659 O 0
O23a 0.14670 0.14650 0.20880 1.00000 0.01431 O 0
O23b -0.15220 0.85240 -0.20130 1.00000 0.01292 O 0
O24a 0.20900 0.36470 0.19060 1.00000 0.02356 O 0
O24b -0.21260 0.62730 -0.18980 1.00000 0.01849 O 0
OW1 -0.23570 1.00310 -0.13480 0.97000 0.01532 O 0
FW1 -0.23570 1.00310 -0.13480 0.03000 0.01532 F 0
OW2 -0.27340 0.50040 0.13700 1.00000 0.01482 O 0
HW1 -0.22700 1.00800 -0.10000 0.97000 0.01520 H 0
HW2 -0.27700 0.49800 0.09800 1.00000 0.01520 H 0
HO3x -0.51200 0.54800 -0.26900 1.00000 0.01520 H 0

loop_
_cod_changelog_entry_id
_cod_changelog_entry_author
_cod_changelog_entry_date
_cod_changelog_entry_text
1
;cod-tools version 3.8.0
Id: cif_guess_AMCSD_atom_types 9581 2023-05-17 12:35:41Z saulius
;
2023-05-21T08:53:42+03:00
;Derived atom types and hydrogen counts
from atom names that follow the AMCSD naming convention
(Wat == water, O-H == hydroxyl).
;

loop_
_cod_related_entry_id
_cod_related_entry_database
_cod_related_entry_code
1 AMCSD 0004190
